data_1503119
loop_
_publ_author_name
'Xu, Silong'
'Zou, Wen'
'Wu, Guiping'
'Song, Haibin'
'He, Zhengjie'

_publ_section_title
;
 Stereoselective synthesis of 1,2,3,4-tetrasubstituted dienes from
 allenoates and aldehydes: an observation of phosphine-induced
 chemoselectivity.
;
_journal_issue 15
_journal_name_full 'Organic letters'
_journal_page_first 3556
_journal_page_last 3559
_journal_paper_doi 10.1021/ol101429z
_journal_volume 12
_journal_year 2010
_chemical_formula_moiety 'C18 H22 O4'
_chemical_formula_sum 'C18 H22 O4'
_chemical_formula_weight 302.36
_chemical_name_systematic
; 
 ? 
;
_space_group_IT_number 14
_symmetry_cell_setting monoclinic
_symmetry_space_group_name_Hall '-P 2yn'
_symmetry_space_group_name_H-M 'P 1 21/n 1'
_atom_sites_solution_hydrogens geom
_atom_sites_solution_primary direct
_atom_sites_solution_secondary difmap
_audit_creation_method SHELXL-97
_cell_angle_alpha 90.00
_cell_angle_beta 108.888(11)
_cell_angle_gamma 90.00
_cell_formula_units_Z 4
_cell_length_a 14.985(3)
_cell_length_b 7.5030(14)
_cell_length_c 15.386(3)
_cell_measurement_reflns_used 2084
_cell_measurement_temperature 113(2)
_cell_measurement_theta_max 72.6
_cell_measurement_theta_min 27.6
_cell_volume 1636.7(6)
_computing_cell_refinement CrystalClear
_computing_data_collection CrystalClear
_computing_data_reduction CrystalClear
_computing_publication_material 'CrystalStructure 3.8'
_computing_structure_refinement 'SHELXL-97 (Sheldrick, 1997)'
_computing_structure_solution 'SHELXS-97 (Sheldrick, 1990)'
_diffrn_ambient_temperature 113(2)
_diffrn_detector_area_resol_mean 11.11
_diffrn_measured_fraction_theta_full 0.997
_diffrn_measured_fraction_theta_max 0.978
_diffrn_measurement_device_type 'Rigaku Saturn'
_diffrn_measurement_method \w
_diffrn_radiation_monochromator multilayer
_diffrn_radiation_source 'fine-focus sealed tube'
_diffrn_radiation_type CuK\a
_diffrn_radiation_wavelength 1.54187
_diffrn_reflns_av_R_equivalents 0.0597
_diffrn_reflns_av_sigmaI/netI 0.0470
_diffrn_reflns_limit_h_max 18
_diffrn_reflns_limit_h_min -18
_diffrn_reflns_limit_k_max 9
_diffrn_reflns_limit_k_min -8
_diffrn_reflns_limit_l_max 19
_diffrn_reflns_limit_l_min -16
_diffrn_reflns_number 16873
_diffrn_reflns_theta_full 67.75
_diffrn_reflns_theta_max 72.64
_diffrn_reflns_theta_min 3.58
_diffrn_standards_decay_% 0
_diffrn_standards_interval_count 0
_diffrn_standards_interval_time 0
_diffrn_standards_number 0
_exptl_absorpt_coefficient_mu 0.696
_exptl_absorpt_correction_T_max 0.8397
_exptl_absorpt_correction_T_min 0.7877
_exptl_absorpt_correction_type multi-scan
_exptl_absorpt_process_details CrystalClear
_exptl_crystal_colour colorless
_exptl_crystal_density_diffrn 1.227
_exptl_crystal_density_method 'not measured'
_exptl_crystal_description prism
_exptl_crystal_F_000 648
_exptl_crystal_size_max 0.36
_exptl_crystal_size_mid 0.34
_exptl_crystal_size_min 0.26
_refine_diff_density_max 0.364
_refine_diff_density_min -0.464
_refine_diff_density_rms 0.127
_refine_ls_extinction_coef 0.034(2)
_refine_ls_extinction_expression Fc^*^=kFc[1+0.001xFc^2^\l^3^/sin(2\q)]^-1/4^
_refine_ls_extinction_method SHELXL
_refine_ls_goodness_of_fit_ref 1.121
_refine_ls_hydrogen_treatment constr
_refine_ls_matrix_type full
_refine_ls_number_parameters 204
_refine_ls_number_reflns 3188
_refine_ls_number_restraints 0
_refine_ls_restrained_S_all 1.121
_refine_ls_R_factor_all 0.0569
_refine_ls_R_factor_gt 0.0523
_refine_ls_shift/su_max 0.001
_refine_ls_shift/su_mean 0.000
_refine_ls_structure_factor_coef Fsqd
_refine_ls_weighting_details 'calc w=1/[\s^2^(Fo^2^)+(0.0935P)^2^+0.3008P] where P=(Fo^2^+2Fc^2^)/3'
_refine_ls_weighting_scheme calc
_refine_ls_wR_factor_gt 0.1324
_refine_ls_wR_factor_ref 0.1479
_reflns_number_gt 2890
_reflns_number_total 3188
_reflns_threshold_expression >2sigma(I)
_cod_data_source_file ol101429z_si_003.cif
_cod_data_source_block shelxl
_cod_database_code 1503119

loop_
_symmetry_equiv_pos_as_xyz
'x, y, z'
'-x+1/2, y+1/2, -z+1/2'
'-x, -y, -z'
'x-1/2, -y-1/2, z-1/2'

loop_
_atom_site_label
_atom_site_type_symbol
_atom_site_fract_x
_atom_site_fract_y
_atom_site_fract_z
_atom_site_U_iso_or_equiv
_atom_site_adp_type
_atom_site_occupancy
_atom_site_symmetry_multiplicity
_atom_site_calc_flag
_atom_site_refinement_flags
O1 O 0.17081(7) 0.19541(14) 0.29605(7) 0.0265(3) Uani 1 1 d .
O2 O 0.16512(7) -0.06028(13) 0.37027(6) 0.0245(3) Uani 1 1 d .
O3 O 0.35524(7) 0.11109(16) 0.45114(7) 0.0335(3) Uani 1 1 d .
O4 O 0.40783(7) 0.21699(15) 0.59561(7) 0.0284(3) Uani 1 1 d .
C1 C 0.17046(9) 0.11609(18) 0.36379(9) 0.0212(3) Uani 1 1 d .
C2 C 0.16722(9) 0.20343(18) 0.45083(9) 0.0219(3) Uani 1 1 d .
C3 C 0.24733(10) 0.23451(19) 0.52000(10) 0.0241(3) Uani 1 1 d .
H3 H 0.2439 0.2928 0.5737 0.029 Uiso 1 1 calc R
C4 C 0.34061(9) 0.1811(2) 0.51547(9) 0.0248(3) Uani 1 1 d .
C5 C 0.07238(9) 0.24301(17) 0.45558(9) 0.0220(3) Uani 1 1 d .
C6 C -0.00253(10) 0.23149(18) 0.37822(9) 0.0228(3) Uani 1 1 d .
H6 H 0.0114 0.2003 0.3241 0.027 Uiso 1 1 calc R
C7 C -0.10248(10) 0.26062(18) 0.36640(9) 0.0213(3) Uani 1 1 d .
C8 C -0.15844(10) 0.34438(19) 0.28588(9) 0.0236(3) Uani 1 1 d .
H8 H -0.1308 0.3805 0.2412 0.028 Uiso 1 1 calc R
C9 C -0.25305(10) 0.37533(19) 0.27033(9) 0.0248(3) Uani 1 1 d .
H9 H -0.2889 0.4361 0.2161 0.030 Uiso 1 1 calc R
C10 C -0.29705(10) 0.31928(19) 0.33258(10) 0.0247(3) Uani 1 1 d .
C11 C -0.24181(10) 0.23427(19) 0.41207(10) 0.0256(3) Uani 1 1 d .
H11 H -0.2702 0.1954 0.4558 0.031 Uiso 1 1 calc R
C12 C -0.14658(10) 0.20500(19) 0.42906(9) 0.0242(3) Uani 1 1 d .
H12 H -0.1107 0.1464 0.4840 0.029 Uiso 1 1 calc R
C13 C -0.40083(11) 0.3484(2) 0.31383(11) 0.0330(4) Uani 1 1 d .
H13A H -0.4106 0.4612 0.3416 0.050 Uiso 1 1 calc R
H13B H -0.4266 0.2502 0.3404 0.050 Uiso 1 1 calc R
H13C H -0.4330 0.3528 0.2473 0.050 Uiso 1 1 calc R
C14 C 0.06549(10) 0.2951(2) 0.54718(10) 0.0278(3) Uani 1 1 d .
H14A H 0.0036 0.3487 0.5388 0.042 Uiso 1 1 calc R
H14B H 0.1151 0.3815 0.5766 0.042 Uiso 1 1 calc R
H14C H 0.0732 0.1891 0.5861 0.042 Uiso 1 1 calc R
C15 C 0.16725(10) -0.1618(2) 0.29029(10) 0.0288(4) Uani 1 1 d .
H15A H 0.2277 -0.1419 0.2786 0.035 Uiso 1 1 calc R
H15B H 0.1150 -0.1242 0.2352 0.035 Uiso 1 1 calc R
C16 C 0.15681(12) -0.3543(2) 0.31046(13) 0.0382(4) Uani 1 1 d .
H16A H 0.2086 -0.3898 0.3652 0.057 Uiso 1 1 calc R
H16B H 0.1584 -0.4269 0.2580 0.057 Uiso 1 1 calc R
H16C H 0.0965 -0.3724 0.3213 0.057 Uiso 1 1 calc R
C17 C 0.50302(10) 0.1578(2) 0.60438(10) 0.0295(4) Uani 1 1 d .
H17A H 0.4998 0.0410 0.5736 0.035 Uiso 1 1 calc R
H17B H 0.5394 0.1419 0.6702 0.035 Uiso 1 1 calc R
C18 C 0.55305(11) 0.2886(2) 0.56278(12) 0.0364(4) Uani 1 1 d .
H18A H 0.5184 0.3014 0.4971 0.055 Uiso 1 1 calc R
H18B H 0.6170 0.2455 0.5709 0.055 Uiso 1 1 calc R
H18C H 0.5565 0.4044 0.5931 0.055 Uiso 1 1 calc R

loop_
_atom_site_aniso_label
_atom_site_aniso_U_11
_atom_site_aniso_U_22
_atom_site_aniso_U_33
_atom_site_aniso_U_23
_atom_site_aniso_U_13
_atom_site_aniso_U_12
O1 0.0296(5) 0.0279(6) 0.0248(5) 0.0037(4) 0.0126(4) 0.0019(4)
O2 0.0320(5) 0.0203(5) 0.0233(5) -0.0015(4) 0.0118(4) 0.0003(4)
O3 0.0255(5) 0.0462(7) 0.0279(6) -0.0106(5) 0.0074(4) 0.0049(4)
O4 0.0210(5) 0.0402(6) 0.0227(5) -0.0048(4) 0.0051(4) 0.0041(4)
C1 0.0186(6) 0.0220(7) 0.0227(7) 0.0010(5) 0.0063(5) 0.0014(5)
C2 0.0241(7) 0.0181(7) 0.0240(7) 0.0018(5) 0.0084(5) 0.0011(5)
C3 0.0234(7) 0.0256(7) 0.0241(7) -0.0026(5) 0.0089(5) 0.0017(5)
C4 0.0229(7) 0.0280(7) 0.0232(7) -0.0011(5) 0.0068(5) 0.0015(5)
C5 0.0246(7) 0.0183(7) 0.0236(7) 0.0001(5) 0.0086(5) 0.0013(5)
C6 0.0251(7) 0.0224(7) 0.0224(7) -0.0006(5) 0.0100(5) -0.0001(5)
C7 0.0232(7) 0.0200(7) 0.0208(6) -0.0028(5) 0.0073(5) -0.0014(5)
C8 0.0273(7) 0.0252(7) 0.0192(6) -0.0005(5) 0.0085(5) -0.0026(5)
C9 0.0261(7) 0.0252(7) 0.0212(7) 0.0004(5) 0.0051(5) 0.0006(5)
C10 0.0246(7) 0.0235(7) 0.0262(7) -0.0038(5) 0.0086(5) 0.0019(5)
C11 0.0283(7) 0.0263(7) 0.0247(7) 0.0003(5) 0.0121(6) -0.0009(5)
C12 0.0263(7) 0.0241(7) 0.0216(7) 0.0013(5) 0.0070(5) 0.0014(5)
C13 0.0259(7) 0.0403(9) 0.0348(8) 0.0004(6) 0.0125(6) 0.0039(6)
C14 0.0258(7) 0.0333(8) 0.0238(7) -0.0052(6) 0.0072(6) 0.0046(6)
C15 0.0314(7) 0.0286(8) 0.0296(8) -0.0086(6) 0.0142(6) -0.0011(6)
C16 0.0399(9) 0.0259(8) 0.0500(10) -0.0093(7) 0.0163(7) -0.0026(6)
C17 0.0211(7) 0.0402(9) 0.0254(7) -0.0012(6) 0.0050(5) 0.0064(6)
C18 0.0281(8) 0.0424(10) 0.0401(9) -0.0023(7) 0.0129(7) -0.0006(6)

loop_
_atom_type_symbol
_atom_type_description
_atom_type_scat_dispersion_real
_atom_type_scat_dispersion_imag
_atom_type_scat_source
C C 0.0181 0.0091 'International Tables Vol C Tables 4.2.6.8 and 6.1.1.4'
H H 0.0000 0.0000 'International Tables Vol C Tables 4.2.6.8 and 6.1.1.4'
O O 0.0492 0.0322 'International Tables Vol C Tables 4.2.6.8 and 6.1.1.4'

loop_
_geom_angle_atom_site_label_1
_geom_angle_atom_site_label_2
_geom_angle_atom_site_label_3
_geom_angle
C1 O2 C15 116.00(11)
C4 O4 C17 116.40(11)
O1 C1 O2 125.06(13)
O1 C1 C2 124.49(12)
O2 C1 C2 110.24(11)
C3 C2 C5 123.64(13)
C3 C2 C1 120.18(12)
C5 C2 C1 116.12(11)
C2 C3 C4 122.19(13)
C2 C3 H3 118.9
C4 C3 H3 118.9
O3 C4 O4 124.14(13)
O3 C4 C3 125.81(13)
O4 C4 C3 110.02(12)
C6 C5 C2 118.87(12)
C6 C5 C14 123.76(12)
C2 C5 C14 117.36(11)
C5 C6 C7 128.70(12)
C5 C6 H6 115.7
C7 C6 H6 115.7
C12 C7 C8 117.57(13)
C12 C7 C6 124.23(12)
C8 C7 C6 118.17(12)
C9 C8 C7 121.11(13)
C9 C8 H8 119.4
C7 C8 H8 119.4
C8 C9 C10 121.28(12)
C8 C9 H9 119.4
C10 C9 H9 119.4
C11 C10 C9 117.65(13)
C11 C10 C13 121.34(13)
C9 C10 C13 121.01(13)
C12 C11 C10 121.57(13)
C12 C11 H11 119.2
C10 C11 H11 119.2
C11 C12 C7 120.79(13)
C11 C12 H12 119.6
C7 C12 H12 119.6
C10 C13 H13A 109.5
C10 C13 H13B 109.5
H13A C13 H13B 109.5
C10 C13 H13C 109.5
H13A C13 H13C 109.5
H13B C13 H13C 109.5
C5 C14 H14A 109.5
C5 C14 H14B 109.5
H14A C14 H14B 109.5
C5 C14 H14C 109.5
H14A C14 H14C 109.5
H14B C14 H14C 109.5
O2 C15 C16 107.30(13)
O2 C15 H15A 110.3
C16 C15 H15A 110.3
O2 C15 H15B 110.3
C16 C15 H15B 110.3
H15A C15 H15B 108.5
C15 C16 H16A 109.5
C15 C16 H16B 109.5
H16A C16 H16B 109.5
C15 C16 H16C 109.5
H16A C16 H16C 109.5
H16B C16 H16C 109.5
O4 C17 C18 111.76(13)
O4 C17 H17A 109.3
C18 C17 H17A 109.3
O4 C17 H17B 109.3
C18 C17 H17B 109.3
H17A C17 H17B 107.9
C17 C18 H18A 109.5
C17 C18 H18B 109.5
H18A C18 H18B 109.5
C17 C18 H18C 109.5
H18A C18 H18C 109.5
H18B C18 H18C 109.5

loop_
_geom_bond_atom_site_label_1
_geom_bond_atom_site_label_2
_geom_bond_distance
O1 C1 1.2016(17)
O2 C1 1.3314(17)
O2 C15 1.4563(17)
O3 C4 1.2019(18)
O4 C4 1.3428(17)
O4 C17 1.4580(17)
C1 C2 1.5058(19)
C2 C3 1.342(2)
C2 C5 1.4766(19)
C3 C4 1.4772(19)
C3 H3 0.9500
C5 C6 1.3488(19)
C5 C14 1.4979(19)
C6 C7 1.4654(19)
C6 H6 0.9500
C7 C12 1.397(2)
C7 C8 1.4002(19)
C8 C9 1.379(2)
C8 H8 0.9500
C9 C10 1.392(2)
C9 H9 0.9500
C10 C11 1.390(2)
C10 C13 1.5029(19)
C11 C12 1.383(2)
C11 H11 0.9500
C12 H12 0.9500
C13 H13A 0.9800
C13 H13B 0.9800
C13 H13C 0.9800
C14 H14A 0.9800
C14 H14B 0.9800
C14 H14C 0.9800
C15 C16 1.496(2)
C15 H15A 0.9900
C15 H15B 0.9900
C16 H16A 0.9800
C16 H16B 0.9800
C16 H16C 0.9800
C17 C18 1.498(2)
C17 H17A 0.9900
C17 H17B 0.9900
C18 H18A 0.9800
C18 H18B 0.9800
C18 H18C 0.9800

loop_
_geom_torsion_atom_site_label_1
_geom_torsion_atom_site_label_2
_geom_torsion_atom_site_label_3
_geom_torsion_atom_site_label_4
_geom_torsion
C15 O2 C1 O1 4.91(19)
C15 O2 C1 C2 179.84(11)
O1 C1 C2 C3 -95.07(17)
O2 C1 C2 C3 89.96(15)
O1 C1 C2 C5 87.56(16)
O2 C1 C2 C5 -87.41(14)
C5 C2 C3 C4 175.41(12)
C1 C2 C3 C4 -1.8(2)
C17 O4 C4 O3 -3.0(2)
C17 O4 C4 C3 175.00(12)
C2 C3 C4 O3 2.1(2)
C2 C3 C4 O4 -175.92(13)
C3 C2 C5 C6 170.36(14)
C1 C2 C5 C6 -12.37(18)
C3 C2 C5 C14 -9.3(2)
C1 C2 C5 C14 167.95(12)
C2 C5 C6 C7 178.66(12)
C14 C5 C6 C7 -1.7(2)
C5 C6 C7 C12 -39.7(2)
C5 C6 C7 C8 142.50(15)
C12 C7 C8 C9 1.8(2)
C6 C7 C8 C9 179.80(12)
C7 C8 C9 C10 -2.1(2)
C8 C9 C10 C11 1.4(2)
C8 C9 C10 C13 -178.09(13)
C9 C10 C11 C12 -0.3(2)
C13 C10 C11 C12 179.11(13)
C10 C11 C12 C7 0.1(2)
C8 C7 C12 C11 -0.8(2)
C6 C7 C12 C11 -178.65(13)
C1 O2 C15 C16 -177.88(11)
C4 O4 C17 C18 83.40(16)
